data_4127190
loop_
_publ_author_name
'Mao, Lingling'
'Ke, Weijun'
'Pedesseau, Laurent'
'Wu, Yilei'
'Katan, Claudine'
'Even, Jacky'
'Wasielewski, Michael R.'
'Stoumpos, Constantinos C.'
'Kanatzidis, Mercouri G.'

_publ_section_title
;
 Hybrid Dion-Jacobson 2D Lead Iodide Perovskites.
;
_journal_name_full 'Journal of the American Chemical Society'
_journal_paper_doi 10.1021/jacs.8b00542
_journal_year 2018
_chemical_formula_sum 'C6 H16 I4 N2 Pb'
_chemical_formula_weight 831
_chemical_name_systematic ' ?'
_space_group_IT_number 14
_symmetry_cell_setting monoclinic
_symmetry_Int_Tables_number 14
_symmetry_space_group_name_Hall '-P 2ybc'
_symmetry_space_group_name_H-M 'P 1 21/c 1'
_cell_angle_alpha 90
_cell_angle_beta 99.306
_cell_angle_gamma 90
_cell_formula_units_Z 8
_cell_length_a 8.6732
_cell_length_b 18.4268
_cell_length_c 20.4522
_cell_measurement_reflns_used 5890
_cell_measurement_temperature 293
_cell_measurement_theta_max 29.70
_cell_measurement_theta_min 2.02
_cell_volume 3225.637
_diffrn_ambient_temperature 293
_diffrn_detector 'image plate (34 cm diameter)'
_diffrn_detector_area_resol_mean 6.67
_diffrn_detector_type STOE
_diffrn_measured_fraction_theta_full 0.97
_diffrn_measured_fraction_theta_max 0.97
_diffrn_measurement_details ' 144 frames, detector distance = 100 mm'
_diffrn_measurement_device '2-circle goniometer'
_diffrn_measurement_device_type 'STOE IPDS 2'
_diffrn_measurement_method 'rotation method'
_diffrn_radiation_collimation '0.5 mm diameter, monocapillary'
_diffrn_radiation_monochromator 'plane graphite'
_diffrn_radiation_polarisn_norm 0
_diffrn_radiation_probe x-ray
_diffrn_radiation_type 'Mo K\a'
_diffrn_radiation_wavelength 0.71073
_diffrn_reflns_av_R_equivalents 0.1102
_diffrn_reflns_av_unetI/netI 0.086
_diffrn_reflns_limit_h_max 11
_diffrn_reflns_limit_h_min -11
_diffrn_reflns_limit_k_max 19
_diffrn_reflns_limit_k_min -25
_diffrn_reflns_limit_l_max 28
_diffrn_reflns_limit_l_min -28
_diffrn_reflns_number 22233
_diffrn_reflns_theta_full 29.22
_diffrn_reflns_theta_max 29.27
_diffrn_reflns_theta_min 2.02
_diffrn_source 'sealed X-ray tube, 12 x 0.4 mm long-fine focus'
_diffrn_source_current 40
_diffrn_source_power 2.00
_diffrn_source_voltage 50
_exptl_absorpt_coefficient_mu 18.09
_exptl_absorpt_correction_T_max 0.6083
_exptl_absorpt_correction_T_min 0.1720
_exptl_absorpt_correction_type integration
_exptl_crystal_colour red
_exptl_crystal_density_diffrn 3.4224
_exptl_crystal_description plate
_exptl_crystal_F_000 2880
_exptl_crystal_size_max 0.1395
_exptl_crystal_size_mid 0.0211
_exptl_crystal_size_min 0.0124
_refine_diff_density_max 3.97
_refine_diff_density_min -4.88
_refine_ls_extinction_method none
_refine_ls_goodness_of_fit_gt 3.12
_refine_ls_goodness_of_fit_ref 2.43
_refine_ls_hydrogen_treatment constr
_refine_ls_number_constraints 142
_refine_ls_number_parameters 145
_refine_ls_number_reflns 5033
_refine_ls_number_restraints 32
_refine_ls_R_factor_all 0.1471
_refine_ls_R_factor_gt 0.0869
_refine_ls_shift/su_max 0.0365
_refine_ls_shift/su_mean 0.0024
_refine_ls_structure_factor_coef Fsqd
_refine_ls_weighting_details w=1/(\s^2^(I)+0.0004I^2^)
_refine_ls_weighting_scheme sigma
_refine_ls_wR_factor_gt 0.1622
_refine_ls_wR_factor_ref 0.1686
_reflns_number_gt 2896
_reflns_number_total 5033
_reflns_threshold_expression I>2\s(I)
_cod_data_source_file ja8b00542_si_002.cif
_cod_data_source_block 3ampPbI4
_cod_depositor_comments
;
The following automatic conversions were performed:

'_diffrn_radiation_probe' value 'X-ray' changed to 'x-ray' according
to
/home/data/users/saulius/crontab/automatic-downloads/rss-feeds/ACS/lib/dictionaries/cif_core.dic
dictionary named 'cif_core.dic' version 2.4.2 from 2011-04-26.

Automatic conversion script
Id: cif_fix_values 4973 2017-02-22 13:04:09Z antanas 
;
_cod_original_sg_symbol_Hall '-P 2ycb'
_cod_original_formula_sum 'C6 H16 I4 N2 Pb1'
_cod_database_code 4127190

loop_
_space_group_symop_id
_space_group_symop_operation_xyz
1 x,y,z
2 -x,y+1/2,-z+1/2
3 -x,-y,-z
4 x,-y+1/2,z+1/2

loop_
_atom_site_label
_atom_site_type_symbol
_atom_site_fract_x
_atom_site_fract_y
_atom_site_fract_z
_atom_site_adp_type
_atom_site_U_iso_or_equiv
_atom_site_site_symmetry_multiplicity
_atom_site_occupancy
_atom_site_calc_flag
Pb1 Pb -0.0044(2) 0.24919(10) -0.00749(7) Uani 0.0316(7) 4 1 d
Pb2 Pb 0.5 0.5 0 Uani 0.0333(9) 2 1 d
Pb3 Pb 0.5 0 0 Uani 0.0328(9) 2 1 d
I1 I 0.0493(5) 0.2086(2) 0.14783(15) Uani 0.0508(13) 4 1 d
I2 I -0.0517(5) 0.2692(2) -0.16204(14) Uani 0.0470(12) 4 1 d
I3 I -0.2462(4) 0.3729(3) 0.0115(2) Uani 0.0548(13) 4 1 d
I4 I -0.2699(6) 0.1250(3) -0.0263(2) Uani 0.0705(16) 4 1 d
I5 I 0.2779(6) 0.3637(3) 0.0123(2) Uani 0.0693(18) 4 1 d
I6 I 0.4553(5) 0.4770(2) -0.15631(15) Uani 0.0465(12) 4 1 d
I7 I 0.2234(4) 0.1126(3) -0.02158(19) Uani 0.0486(13) 4 1 d
I8 I 0.4422(5) -0.0443(2) -0.15147(16) Uani 0.0567(14) 4 1 d
N1 N 0.634(4) 0.7974(13) -0.3018(12) Uiso 0.062(4) 4 1 d
N2 N 0.457(5) 0.7642(19) -0.1117(16) Uiso 0.062(4) 4 1 d
C1 C 0.436(5) 0.7035(16) -0.1612(12) Uiso 0.062(4) 4 1 d
C2 C 0.506(3) 0.7232(11) -0.2212(9) Uiso 0.062(4) 4 1 d
C3 C 0.526(4) 0.7961(10) -0.2515(12) Uiso 0.062(4) 4 1 d
C4 C 0.615(4) 0.7351(15) -0.3497(10) Uiso 0.062(4) 4 1 d
C5 C 0.595(4) 0.6623(13) -0.3195(12) Uiso 0.062(4) 4 1 d
C6 C 0.487(4) 0.6610(11) -0.2691(11) Uiso 0.062(4) 4 1 d
N3 N 0.883(4) 0.4502(14) -0.1900(14) Uiso 0.065(4) 4 1 d
N4 N 1.066(5) 0.480(2) -0.3859(15) Uiso 0.065(4) 4 1 d
C7 C 1.088(4) 0.5271(18) -0.3251(12) Uiso 0.065(4) 4 1 d
C8 C 1.020(3) 0.5313(13) -0.2624(9) Uiso 0.065(4) 4 1 d
C9 C 1.035(4) 0.5893(13) -0.2104(11) Uiso 0.065(4) 4 1 d
C10 C 0.921(4) 0.5836(14) -0.1625(13) Uiso 0.065(4) 4 1 d
C11 C 0.898(4) 0.5083(16) -0.1380(11) Uiso 0.065(4) 4 1 d
C12 C 0.996(4) 0.4560(12) -0.2378(13) Uiso 0.065(4) 4 1 d
H1c1 H 0.485368 0.66049 -0.141344 Uiso 0.075 4 1 d
H2c1 H 0.3265 0.6937 -0.174207 Uiso 0.075 4 1 d
H1c2 H 0.604757 0.736141 -0.195338 Uiso 0.075 4 1 d
H1c3 H 0.561041 0.830552 -0.217057 Uiso 0.075 4 1 d
H2c3 H 0.425439 0.814599 -0.27101 Uiso 0.075 4 1 d
H1c4 H 0.702451 0.73378 -0.37306 Uiso 0.075 4 1 d
H2c4 H 0.528013 0.744387 -0.384168 Uiso 0.075 4 1 d
H1c5 H 0.695689 0.64379 -0.299928 Uiso 0.075 4 1 d
H2c5 H 0.560085 0.627826 -0.353879 Uiso 0.075 4 1 d
H1c6 H 0.381103 0.658975 -0.29132 Uiso 0.075 4 1 d
H2c6 H 0.499954 0.616068 -0.245055 Uiso 0.075 4 1 d
H1c7 H 1.19336 0.545405 -0.317148 Uiso 0.078 4 1 d
H2c7 H 1.122793 0.574474 -0.335991 Uiso 0.078 4 1 d
H1c8 H 0.9349 0.561563 -0.282138 Uiso 0.078 4 1 d
H1c9 H 1.024617 0.636118 -0.231281 Uiso 0.078 4 1 d
H2c9 H 1.13926 0.589746 -0.186357 Uiso 0.078 4 1 d
H1c10 H 0.953319 0.615093 -0.125478 Uiso 0.078 4 1 d
H2c10 H 0.822097 0.60336 -0.182368 Uiso 0.078 4 1 d
H1c11 H 0.981681 0.496406 -0.10299 Uiso 0.078 4 1 d
H2c11 H 0.807397 0.507479 -0.116315 Uiso 0.078 4 1 d
H1c12 H 0.964061 0.424457 -0.274884 Uiso 0.078 4 1 d
H2c12 H 1.095315 0.436146 -0.217998 Uiso 0.078 4 1 d
H1n1 H 0.622391 0.838086 -0.323612 Uiso 0.075 4 1 d
H2n1 H 0.730057 0.799176 -0.281687 Uiso 0.075 4 1 d
H1n2 H 0.36569 0.780794 -0.106386 Uiso 0.075 4 1 d
H2n2 H 0.506024 0.748235 -0.074051 Uiso 0.075 4 1 d
H3n2 H 0.510692 0.7989 -0.126055 Uiso 0.075 4 1 d
H1n3 H 0.787998 0.449897 -0.211742 Uiso 0.078 4 1 d
H2n3 H 0.891841 0.407836 -0.17104 Uiso 0.078 4 1 d
H1n4 H 1.112531 0.500219 -0.416062 Uiso 0.078 4 1 d
H2n4 H 1.10618 0.437659 -0.375984 Uiso 0.078 4 1 d
H3n4 H 0.966869 0.475936 -0.400936 Uiso 0.078 4 1 d

loop_
_atom_site_aniso_label
_atom_site_aniso_type_symbol
_atom_site_aniso_U_11
_atom_site_aniso_U_22
_atom_site_aniso_U_33
_atom_site_aniso_U_12
_atom_site_aniso_U_13
_atom_site_aniso_U_23
Pb1 Pb 0.0306(12) 0.0278(16) 0.0378(8) 0.0081(9) 0.0100(7) 0.0021(9)
Pb2 Pb 0.0339(17) 0.0328(19) 0.0341(11) 0.0091(12) 0.0084(10) -0.0019(11)
Pb3 Pb 0.0336(17) 0.0302(18) 0.0358(11) 0.0091(12) 0.0091(11) -0.0004(11)
I1 I 0.072(3) 0.041(2) 0.0379(15) -0.005(2) 0.0064(15) 0.0034(13)
I2 I 0.059(2) 0.044(2) 0.0371(13) 0.0033(18) 0.0052(13) 0.0057(13)
I3 I 0.0264(15) 0.056(2) 0.084(3) 0.0281(17) 0.0160(15) 0.0095(18)
I4 I 0.085(3) 0.063(3) 0.064(2) -0.034(3) 0.0129(19) 0.0005(19)
I5 I 0.078(3) 0.056(3) 0.078(3) -0.020(3) 0.026(2) -0.0028(19)
I6 I 0.061(2) 0.045(2) 0.0340(14) 0.0029(19) 0.0090(14) -0.0040(13)
I7 I 0.0277(17) 0.050(3) 0.071(2) 0.0276(17) 0.0180(15) 0.0095(15)
I8 I 0.083(3) 0.049(3) 0.0371(14) 0.016(2) 0.0094(16) -0.0069(14)

loop_
_atom_type_symbol
_atom_type_scat_dispersion_real
_atom_type_scat_dispersion_imag
_atom_type_scat_source
C 0.0033 0.0016 'International Tables Vol C tables 4.2.6.8 and 6.1.1.1'
H 0.0000 0.0000 'International Tables Vol C tables 4.2.6.8 and 6.1.1.1'
I -0.4742 1.8119 'International Tables Vol C tables 4.2.6.8 and 6.1.1.1'
N 0.0061 0.0033 'International Tables Vol C tables 4.2.6.8 and 6.1.1.1'
Pb -3.3944 10.1111 'International Tables Vol C tables 4.2.6.8 and 6.1.1.1'

loop_
_geom_angle_atom_site_label_1
_geom_angle_atom_site_label_2
_geom_angle_atom_site_label_3
_geom_angle_site_symmetry_1
_geom_angle_site_symmetry_3
_geom_angle
I1 Pb1 I2 . . 173.23(12)
I1 Pb1 I3 . . 92.25(12)
I1 Pb1 I4 . . 86.52(11)
I1 Pb1 I5 . . 92.45(12)
I1 Pb1 I7 . . 85.08(11)
I2 Pb1 I3 . . 93.32(12)
I2 Pb1 I4 . . 89.36(11)
I2 Pb1 I5 . . 91.29(12)
I2 Pb1 I7 . . 89.08(11)
I3 Pb1 I4 . . 92.94(13)
I3 Pb1 I5 . . 91.02(13)
I3 Pb1 I7 . . 174.99(13)
I4 Pb1 I5 . . 175.95(15)
I4 Pb1 I7 . . 82.68(12)
I5 Pb1 I7 . . 93.33(13)
I3 Pb2 I3 1_655 3_565 180.0(5)
I3 Pb2 I5 1_655 . 80.53(12)
I3 Pb2 I5 1_655 3_665 99.47(12)
I3 Pb2 I6 1_655 . 86.97(11)
I3 Pb2 I6 1_655 3_665 93.03(11)
I3 Pb2 I5 3_565 . 99.47(12)
I3 Pb2 I5 3_565 3_665 80.53(12)
I3 Pb2 I6 3_565 . 93.03(11)
I3 Pb2 I6 3_565 3_665 86.97(11)
I5 Pb2 I5 . 3_665 180.0(5)
I5 Pb2 I6 . . 89.84(11)
I5 Pb2 I6 . 3_665 90.16(11)
I5 Pb2 I6 3_665 . 90.16(11)
I5 Pb2 I6 3_665 3_665 89.84(11)
I6 Pb2 I6 . 3_665 180.0(5)
I4 Pb3 I4 1_655 3_555 180.0(5)
I4 Pb3 I7 1_655 . 89.03(12)
I4 Pb3 I7 1_655 3_655 90.97(12)
I4 Pb3 I8 1_655 . 91.50(11)
I4 Pb3 I8 1_655 3_655 88.50(11)
I4 Pb3 I7 3_555 . 90.97(12)
I4 Pb3 I7 3_555 3_655 89.03(12)
I4 Pb3 I8 3_555 . 88.50(11)
I4 Pb3 I8 3_555 3_655 91.50(11)
I7 Pb3 I7 . 3_655 180.0(5)
I7 Pb3 I8 . . 92.09(11)
I7 Pb3 I8 . 3_655 87.91(11)
I7 Pb3 I8 3_655 . 87.91(11)
I7 Pb3 I8 3_655 3_655 92.09(11)
I8 Pb3 I8 . 3_655 180.0(5)
Pb1 I1 N1 . 3_665 141.9(5)
Pb1 I1 N4 . 4_455 92.3(5)
N1 I1 N4 3_665 4_455 94.9(7)
Pb1 I2 N1 . 2_644 103.6(4)
Pb1 I2 N3 . 1_455 105.9(5)
N1 I2 N3 2_644 1_455 88.4(7)
Pb1 I3 Pb2 . 1_455 168.83(17)
Pb1 I3 N2 . 3_565 88.5(6)
Pb2 I3 N2 1_455 3_565 98.0(6)
Pb1 I4 Pb3 . 1_455 163.39(15)
Pb1 I4 N2 . 3_565 85.3(6)
Pb1 I4 N4 . 2_644 100.1(6)
Pb3 I4 N2 1_455 3_565 85.0(6)
Pb3 I4 N4 1_455 2_644 85.6(6)
N2 I4 N4 3_565 2_644 162.8(7)
Pb1 I5 Pb2 . . 164.43(17)
Pb1 I5 N2 . 3_665 92.6(6)
Pb2 I5 N2 . 3_665 102.5(6)
Pb2 I6 N1 . 2_644 111.1(4)
Pb2 I6 N3 . . 103.2(4)
N1 I6 N3 2_644 . 90.9(7)
Pb1 I7 Pb3 . . 163.94(14)
Pb1 I7 N4 . 2_644 100.4(6)
Pb1 I7 N4 . 4_455 89.4(6)
Pb3 I7 N4 . 2_644 94.3(6)
Pb3 I7 N4 . 4_455 87.4(6)
N4 I7 N4 2_644 4_455 77.4(8)
Pb3 I8 N2 . 1_545 92.2(5)
Pb3 I8 N3 . 2_644 142.3(5)
N2 I8 N3 1_545 2_644 98.9(7)
I1 N1 I2 3_665 2_654 65.3(5)
I1 N1 I6 3_665 2_654 109.3(6)
I1 N1 C3 3_665 . 83.1(14)
I1 N1 C4 3_665 . 120.2(16)
I1 N1 H1n1 3_665 . 116.9
I1 N1 H2n1 3_665 . 26.62
I2 N1 I6 2_654 2_654 105.1(7)
I2 N1 C3 2_654 . 147.3(16)
I2 N1 C4 2_654 . 77.2(17)
I2 N1 H1n1 2_654 . 92.89
I2 N1 H2n1 2_654 . 40.06
I6 N1 C3 2_654 . 92.6(13)
I6 N1 C4 2_654 . 124.8(15)
I6 N1 H1n1 2_654 . 18.19
I6 N1 H2n1 2_654 . 103.8
C3 N1 C4 . . 115(2)
C3 N1 H1n1 . . 109.47
C3 N1 H2n1 . . 109.47
C4 N1 H1n1 . . 109.47
C4 N1 H2n1 . . 109.47
H1n1 N1 H2n1 . . 103.31
I3 N2 I4 3_565 3_565 71.6(7)
I3 N2 I5 3_565 3_665 66.2(6)
I3 N2 I8 3_565 1_565 138.6(12)
I3 N2 C1 3_565 . 81.7(19)
I3 N2 H1n2 3_565 . 69.42
I3 N2 H2n2 3_565 . 61.21
I3 N2 H3n2 3_565 . 168
I4 N2 I5 3_565 3_665 103.0(7)
I4 N2 I8 3_565 1_565 70.1(6)
I4 N2 C1 3_565 . 146(3)
I4 N2 H1n2 3_565 . 42.12
I4 N2 H2n2 3_565 . 75.32
I4 N2 H3n2 3_565 . 99.39
I5 N2 I8 3_665 1_565 138.3(11)
I5 N2 C1 3_665 . 83.8(18)
I5 N2 H1n2 3_665 . 131
I5 N2 H2n2 3_665 . 28.06
I5 N2 H3n2 3_665 . 109.58
I8 N2 C1 1_565 . 125.4(19)
I8 N2 H1n2 1_565 . 71.75
I8 N2 H2n2 1_565 . 121.59
I8 N2 H3n2 1_565 . 37.77
C1 N2 H1n2 . . 109.47
C1 N2 H2n2 . . 109.47
C1 N2 H3n2 . . 109.47
H1n2 N2 H2n2 . . 109.47
H1n2 N2 H3n2 . . 109.47
H2n2 N2 H3n2 . . 109.47
N2 C1 C2 . . 111(3)
N2 C1 H1c1 . . 109.47
N2 C1 H2c1 . . 109.47
C2 C1 H1c1 . . 109.47
C2 C1 H2c1 . . 109.47
H1c1 C1 H2c1 . . 108.41
C1 C2 C3 . . 130(2)
C1 C2 C6 . . 109(2)
C1 C2 H1c2 . . 93.05
C3 C2 C6 . . 115.0(17)
C3 C2 H1c2 . . 81.64
C6 C2 H1c2 . . 122.84
N1 C3 C2 . . 115(2)
N1 C3 H1c3 . . 109.47
N1 C3 H2c3 . . 109.47
C2 C3 H1c3 . . 109.47
C2 C3 H2c3 . . 109.47
H1c3 C3 H2c3 . . 103.31
N1 C4 C5 . . 115.0(19)
N1 C4 H1c4 . . 109.47
N1 C4 H2c4 . . 109.47
C5 C4 H1c4 . . 109.47
C5 C4 H2c4 . . 109.47
H1c4 C4 H2c4 . . 103.31
C4 C5 C6 . . 115(2)
C4 C5 H1c5 . . 109.47
C4 C5 H2c5 . . 109.47
C6 C5 H1c5 . . 109.47
C6 C5 H2c5 . . 109.47
H1c5 C5 H2c5 . . 103.31
C2 C6 C5 . . 115(2)
C2 C6 H1c6 . . 109.47
C2 C6 H2c6 . . 109.47
C5 C6 H1c6 . . 109.47
C5 C6 H2c6 . . 109.47
H1c6 C6 H2c6 . . 103.31
I2 N3 I6 1_655 . 103.3(8)
I2 N3 I8 1_655 2_654 103.9(7)
I2 N3 C11 1_655 . 125.8(17)
I2 N3 C12 1_655 . 94.0(15)
I2 N3 H1n3 1_655 . 101.33
I2 N3 H2n3 1_655 . 17.86
I6 N3 I8 . 2_654 64.5(5)
I6 N3 C11 . . 76.1(18)
I6 N3 C12 . . 147.9(17)
I6 N3 H1n3 . . 41.01
I6 N3 H2n3 . . 93.07
I8 N3 C11 2_654 . 122.3(18)
I8 N3 C12 2_654 . 85.4(15)
I8 N3 H1n3 2_654 . 24.11
I8 N3 H2n3 2_654 . 112.95
C11 N3 C12 . . 115(2)
C11 N3 H1n3 . . 109.47
C11 N3 H2n3 . . 109.47
C12 N3 H1n3 . . 109.47
C12 N3 H2n3 . . 109.47
H1n3 N3 H2n3 . . 103.31
I1 N4 I4 4_654 2_654 144.5(12)
I1 N4 I7 4_654 2_654 133.1(12)
I1 N4 I7 4_654 4_654 74.0(7)
I1 N4 C7 4_654 . 114(2)
I1 N4 H1n4 4_654 . 126.03
I1 N4 H2n4 4_654 . 25.53
I1 N4 H3n4 4_654 . 84.74
I4 N4 I7 2_654 2_654 68.5(6)
I4 N4 I7 2_654 4_654 73.4(7)
I4 N4 C7 2_654 . 89(2)
I4 N4 H1n4 2_654 . 21.1
I4 N4 H2n4 2_654 . 123.02
I4 N4 H3n4 2_654 . 114.01
I7 N4 I7 2_654 4_654 102.6(7)
I7 N4 C7 2_654 . 92(2)
I7 N4 H1n4 2_654 . 73.7
I7 N4 H2n4 2_654 . 155.11
I7 N4 H3n4 2_654 . 48.97
I7 N4 C7 4_654 . 151(3)
I7 N4 H1n4 4_654 . 52.79
I7 N4 H2n4 4_654 . 64.88
I7 N4 H3n4 4_654 . 98.96
C7 N4 H1n4 . . 109.47
C7 N4 H2n4 . . 109.47
C7 N4 H3n4 . . 109.47
H1n4 N4 H2n4 . . 109.47
H1n4 N4 H3n4 . . 109.47
H2n4 N4 H3n4 . . 109.47
N4 C7 C8 . . 136(3)
N4 C7 H1c7 . . 109.47
N4 C7 H2c7 . . 109.47
C8 C7 H1c7 . . 109.47
C8 C7 H2c7 . . 109.47
H1c7 C7 H2c7 . . 52.99
C7 C8 C9 . . 130(2)
C7 C8 C12 . . 109(2)
C7 C8 H1c8 . . 93.05
C9 C8 C12 . . 115.0(18)
C9 C8 H1c8 . . 81.64
C12 C8 H1c8 . . 122.84
C8 C9 C10 . . 115(2)
C8 C9 H1c9 . . 109.47
C8 C9 H2c9 . . 109.47
C10 C9 H1c9 . . 109.47
C10 C9 H2c9 . . 109.47
H1c9 C9 H2c9 . . 103.31
C9 C10 C11 . . 115(2)
C9 C10 H1c10 . . 109.47
C9 C10 H2c10 . . 109.47
C11 C10 H1c10 . . 109.47
C11 C10 H2c10 . . 109.47
H1c10 C10 H2c10 . . 103.31
N3 C11 C10 . . 115(2)
N3 C11 H1c11 . . 109.47
N3 C11 H2c11 . . 109.47
C10 C11 H1c11 . . 109.47
C10 C11 H2c11 . . 109.47
H1c11 C11 H2c11 . . 103.31
N3 C12 C8 . . 115(2)
N3 C12 H1c12 . . 109.47
N3 C12 H2c12 . . 109.47
C8 C12 H1c12 . . 109.47
C8 C12 H2c12 . . 109.47
H1c12 C12 H2c12 . . 103.31
C7 H1c7 H2c7 . . 63.5
C7 H2c7 H1c7 . . 63.5

loop_
_geom_bond_atom_site_label_1
_geom_bond_atom_site_label_2
_geom_bond_site_symmetry_2
_geom_bond_distance
Pb1 I1 . 3.223(3)
Pb1 I2 . 3.143(3)
Pb1 I3 . 3.164(5)
Pb1 I4 . 3.225(6)
Pb1 I5 . 3.208(5)
Pb1 I7 . 3.241(5)
Pb2 I3 1_655 3.196(4)
Pb2 I3 3_565 3.196(4)
Pb2 I5 . 3.199(5)
Pb2 I5 3_665 3.199(5)
Pb2 I6 . 3.186(3)
Pb2 I6 3_665 3.186(3)
Pb3 I4 1_655 3.151(5)
Pb3 I4 3_555 3.151(5)
Pb3 I7 . 3.149(4)
Pb3 I7 3_655 3.149(4)
Pb3 I8 . 3.164(3)
Pb3 I8 3_655 3.164(3)
I1 N1 3_665 3.83(3)
I1 N4 4_455 3.56(4)
I2 N1 2_644 3.85(3)
I2 N3 1_455 3.42(3)
I3 N2 3_565 3.89(4)
I4 N2 3_565 4.03(4)
I4 N4 2_644 3.81(4)
I5 N2 3_665 3.67(4)
I6 N1 2_644 3.47(2)
I6 N3 . 3.91(3)
I7 N4 2_644 3.78(4)
I7 N4 4_455 3.70(4)
I8 N2 1_545 3.62(3)
I8 N3 2_644 3.94(3)
N1 C3 . 1.50(4)
N1 C4 . 1.50(3)
N1 H1n1 . 0.87
N1 H2n1 . 0.87
N2 C1 . 1.50(4)
N2 H1n2 . 0.87
N2 H2n2 . 0.87
N2 H3n2 . 0.87
C1 C2 . 1.50(4)
C1 H1c1 . 0.96
C1 H2c1 . 0.96
C2 C3 . 1.50(3)
C2 C6 . 1.50(3)
C2 H1c2 . 0.96
C3 H1c3 . 0.96
C3 H2c3 . 0.96
C4 C5 . 1.50(4)
C4 H1c4 . 0.96
C4 H2c4 . 0.96
C5 C6 . 1.50(4)
C5 H1c5 . 0.96
C5 H2c5 . 0.96
C6 H1c6 . 0.96
C6 H2c6 . 0.96
N3 C11 . 1.50(4)
N3 C12 . 1.50(5)
N3 H1n3 . 0.87
N3 H2n3 . 0.87
N4 C7 . 1.50(4)
N4 H1n4 . 0.87
N4 H2n4 . 0.87
N4 H3n4 . 0.87
C7 C8 . 1.50(4)
C7 H1c7 . 0.96
C7 H2c7 . 0.96
C8 C9 . 1.50(3)
C8 C12 . 1.50(3)
C8 H1c8 . 0.96
C9 C10 . 1.50(5)
C9 H1c9 . 0.96
C9 H2c9 . 0.96
C10 C11 . 1.50(4)
C10 H1c10 . 0.96
C10 H2c10 . 0.96
C11 H1c11 . 0.96
C11 H2c11 . 0.96
C12 H1c12 . 0.96
C12 H2c12 . 0.96
H1c7 H2c7 . 0.8566

loop_
_twin_individual_id
_twin_individual_mass_fraction_refined
_twin_individual_twin_matrix_11
_twin_individual_twin_matrix_12
_twin_individual_twin_matrix_13
_twin_individual_twin_matrix_21
_twin_individual_twin_matrix_22
_twin_individual_twin_matrix_23
_twin_individual_twin_matrix_31
_twin_individual_twin_matrix_32
_twin_individual_twin_matrix_33
1 0.690(2) 1 0 0 0 1 0 0 0 1
2 0.310(2) 1 0 -0.75 0 -1 0 0 0 -1

loop_
_restr_distance_atom_site_label_1
_restr_distance_atom_site_label_2
_restr_distance_target
_restr_distance_target_weight_param
N2 C1 1.5 0.001
C1 C2 1.5 0.001
C2 C3 1.5 0.001
C3 N1 1.5 0.001
N1 C4 1.5 0.001
C4 C5 1.5 0.001
C5 C6 1.5 0.001
C6 C2 1.5 0.001
N4 C7 1.5 0.001
C7 C8 1.5 0.001
C8 C9 1.5 0.001
C9 C10 1.5 0.001
C10 C11 1.5 0.001
C11 N3 1.5 0.001
N3 C12 1.5 0.001
C12 C8 1.5 0.001

loop_
_restr_angle_atom_site_label_1
_restr_angle_atom_site_label_2
_restr_angle_atom_site_label_3
_restr_angle_target
_restr_angle_target_weight_param
C1 C2 C6 109.47 0.01
C7 C8 C12 109.47 0.01
C1 C2 C3 130 0.01
C7 C8 C9 130 0.01
C2 C3 N1 115 0.01
C3 N1 C4 115 0.01
N1 C4 C5 115 0.01
C4 C5 C6 115 0.01
C5 C6 C2 115 0.01
C6 C2 C3 115 0.01
C8 C9 C10 115 0.01
C9 C10 C11 115 0.01
C10 C11 N3 115 0.01
C11 N3 C12 115 0.01
N3 C12 C8 115 0.01
C12 C8 C9 115 0.01
